data_4101446
loop_
_publ_author_name
'Thomas, Christine M'
'Mankad, Neal P'
'Peters, Jonas C'

_publ_section_title
;
 Characterization of the terminal iron(IV) imides
 [[PhBP(t)(Bu)2(pz')]Fe(IV)NAd]+.
;
_journal_issue 15
_journal_name_full 'Journal of the American Chemical Society'
_journal_page_first 4956
_journal_page_last 4957
_journal_paper_doi 10.1021/ja0604358
_journal_volume 128
_journal_year 2006
_chemical_formula_sum 'C37 H63 B Fe N3 P2'
_chemical_formula_weight 678.44
_chemical_name_systematic '  ?'
_space_group_IT_number 14
_symmetry_cell_setting monoclinic
_symmetry_space_group_name_Hall '-P 2ybc'
_symmetry_space_group_name_H-M 'P 1 21/c 1'
_atom_sites_solution_hydrogens geom
_atom_sites_solution_primary direct
_atom_sites_solution_secondary difmap
_audit_creation_method SHELXL-97
_cell_angle_alpha 90.00
_cell_angle_beta 94.412(2)
_cell_angle_gamma 90.00
_cell_formula_units_Z 8
_cell_length_a 10.8828(9)
_cell_length_b 20.2565(17)
_cell_length_c 33.573(3)
_cell_measurement_reflns_used 3176
_cell_measurement_temperature 100(2)
_cell_measurement_theta_max 25.88
_cell_measurement_theta_min 2.35
_cell_volume 7379.1(11)
_computing_cell_refinement 'Bruker SMART'
_computing_data_collection 'Bruker SMART'
_computing_data_reduction 'Bruker SAINT'
_computing_molecular_graphics 'Bruker SHELXTL'
_computing_publication_material 'Bruker SHELXTL'
_computing_structure_refinement 'SHELXL-97 (Sheldrick, 1997)'
_computing_structure_solution 'SHELXS-97 (Sheldrick, 1990)'
_diffrn_ambient_temperature 100(2)
_diffrn_measured_fraction_theta_full 0.318
_diffrn_measured_fraction_theta_max 0.318
_diffrn_measurement_device_type 'CCD area detector'
_diffrn_measurement_method 'phi and omega scans'
_diffrn_radiation_monochromator graphite
_diffrn_radiation_source 'fine-focus sealed tube'
_diffrn_radiation_type MoK\a
_diffrn_radiation_wavelength 0.71073
_diffrn_reflns_av_R_equivalents 0.0940
_diffrn_reflns_av_sigmaI/netI 0.1163
_diffrn_reflns_limit_h_max 11
_diffrn_reflns_limit_h_min -11
_diffrn_reflns_limit_k_max 25
_diffrn_reflns_limit_k_min -21
_diffrn_reflns_limit_l_max 43
_diffrn_reflns_limit_l_min -34
_diffrn_reflns_number 17743
_diffrn_reflns_theta_full 27.68
_diffrn_reflns_theta_max 27.68
_diffrn_reflns_theta_min 2.35
_exptl_absorpt_coefficient_mu 0.412
_exptl_absorpt_correction_type none
_exptl_crystal_colour purple-blac
_exptl_crystal_density_diffrn 1.221
_exptl_crystal_density_meas 0
_exptl_crystal_density_method 'not measured'
_exptl_crystal_description block
_exptl_crystal_F_000 2838
_exptl_crystal_size_max 0.41
_exptl_crystal_size_mid 0.15
_exptl_crystal_size_min 0.12
_refine_diff_density_max 0.560
_refine_diff_density_min -0.406
_refine_diff_density_rms 0.081
_refine_ls_extinction_method none
_refine_ls_goodness_of_fit_ref 1.763
_refine_ls_hydrogen_treatment mixed
_refine_ls_matrix_type full
_refine_ls_number_parameters 817
_refine_ls_number_reflns 5487
_refine_ls_number_restraints 0
_refine_ls_restrained_S_all 1.763
_refine_ls_R_factor_all 0.1493
_refine_ls_R_factor_gt 0.0818
_refine_ls_shift/su_max 1.424
_refine_ls_shift/su_mean 0.088
_refine_ls_structure_factor_coef Fsqd
_refine_ls_weighting_details 'calc w=1/[\s^2^(Fo^2^)+(0.0000P)^2^+0.0000P] where P=(Fo^2^+2Fc^2^)/3'
_refine_ls_weighting_scheme calc
_refine_ls_wR_factor_gt 0.1083
_refine_ls_wR_factor_ref 0.1159
_reflns_number_gt 3057
_reflns_number_total 5487
_reflns_threshold_expression >2sigma(I)
_cod_data_source_file ja0604358si20060313_052840.cif
_cod_data_source_block cmt46
_cod_depositor_comments
;
The following automatic conversions were performed:
'_symmetry_cell_setting' value 'Monoclinic' changed to 'monoclinic'
according to '/home/saulius/struct/CIF-dictionaries/cif_core.dic'
dictionary named 'cif_core.dic' version 2.4.1 from 2010-06-29.

Automatic conversion script
Id: cif_fix_enum 1527 2010-12-29 10:47:43Z saulius 
;
_cod_original_sg_symbol_H-M P2(1)/c
_cod_original_formula_sum 'C37 H63 B1 Fe1 N3 P2'
_cod_database_code 4101446

loop_
_symmetry_equiv_pos_as_xyz
'x, y, z'
'-x, y+1/2, -z+1/2'
'-x, -y, -z'
'x, -y-1/2, z-1/2'

loop_
_atom_site_label
_atom_site_type_symbol
_atom_site_fract_x
_atom_site_fract_y
_atom_site_fract_z
_atom_site_U_iso_or_equiv
_atom_site_adp_type
_atom_site_occupancy
_atom_site_symmetry_multiplicity
_atom_site_calc_flag
_atom_site_refinement_flags
B1 B 0.1505(11) 0.8732(6) 0.4182(3) 0.016(3) Uani 1 1 d .
Fe1 Fe 0.32575(12) 0.99933(8) 0.38438(3) 0.0144(4) Uani 1 1 d .
P1 P 0.3666(4) 0.8869(2) 0.36950(15) 0.0128(11) Uani 1 1 d .
P2 P 0.1143(2) 1.00117(15) 0.37508(6) 0.0117(6) Uani 1 1 d .
N1 N 0.2240(7) 0.9187(4) 0.4504(2) 0.0082(19) Uani 1 1 d .
N2 N 0.2940(8) 0.9694(4) 0.4401(2) 0.019(2) Uani 1 1 d .
N3 N 0.4057(9) 1.0589(5) 0.3673(2) 0.018(2) Uani 1 1 d .
C1 C 0.442(5) 1.108(3) 0.3538(14) 0.005(9) Uani 1 1 d .
C2 C 0.3970(11) 1.1770(5) 0.3569(3) 0.017(3) Uani 1 1 d .
H2A H 0.3093 1.1757 0.3466 0.021 Uiso 1 1 calc R
H2B H 0.3971 1.1860 0.3859 0.021 Uiso 1 1 calc R
C3 C 0.447(5) 1.2360(19) 0.3398(13) 0.005(7) Uani 1 1 d .
H3 H 0.4010 1.2761 0.3478 0.007 Uiso 1 1 calc R
C4 C 0.441(3) 1.2292(19) 0.2914(8) 0.013(5) Uani 1 1 d .
H4A H 0.4799 1.2680 0.2795 0.016 Uiso 1 1 calc R
H4B H 0.3549 1.2256 0.2800 0.016 Uiso 1 1 calc R
C5 C 0.5135(10) 1.1658(6) 0.2831(3) 0.027(3) Uani 1 1 d .
H5 H 0.5077 1.1583 0.2536 0.033 Uiso 1 1 calc R
C6 C 0.459(3) 1.1084(15) 0.3020(10) 0.020(7) Uani 1 1 d .
H6A H 0.5087 1.0693 0.2961 0.024 Uiso 1 1 calc R
H6B H 0.3757 1.1015 0.2884 0.024 Uiso 1 1 calc R
C7 C 0.5990(9) 1.1183(5) 0.3626(3) 0.014(3) Uani 1 1 d .
H7A H 0.6392 1.0778 0.3534 0.017 Uiso 1 1 calc R
H7B H 0.6180 1.1211 0.3918 0.017 Uiso 1 1 calc R
C8 C 0.6608(11) 1.1783(5) 0.3433(3) 0.024(3) Uani 1 1 d .
H8 H 0.7495 1.1811 0.3535 0.029 Uiso 1 1 calc R
C9 C 0.5931(9) 1.2419(5) 0.3542(3) 0.017(3) Uani 1 1 d .
H9A H 0.6291 1.2802 0.3409 0.020 Uiso 1 1 calc R
H9B H 0.6034 1.2490 0.3834 0.020 Uiso 1 1 calc R
C10 C 0.6509(11) 1.1702(5) 0.2978(3) 0.036(3) Uani 1 1 d .
H10A H 0.6895 1.2084 0.2852 0.043 Uiso 1 1 calc R
H10B H 0.6944 1.1296 0.2903 0.043 Uiso 1 1 calc R
C11 C 0.0722(16) 0.8227(9) 0.4409(4) 0.021(5) Uani 1 1 d .
C12 C -0.0461(18) 0.8383(11) 0.4567(7) 0.017(6) Uani 1 1 d .
H12 H -0.0752 0.8822 0.4526 0.020 Uiso 1 1 calc R
C13 C -0.1169(10) 0.7984(6) 0.4761(3) 0.021(3) Uani 1 1 d .
H13 H -0.1943 0.8142 0.4832 0.025 Uiso 1 1 calc R
C14 C -0.082(3) 0.7332(12) 0.4865(7) 0.036(8) Uani 1 1 d .
H14 H -0.1287 0.7052 0.5024 0.044 Uiso 1 1 calc R
C15 C 0.028(2) 0.7143(9) 0.4707(5) 0.019(5) Uani 1 1 d .
H15 H 0.0525 0.6695 0.4736 0.023 Uiso 1 1 calc R
C16 C 0.1055(9) 0.7570(5) 0.4508(3) 0.015(3) Uani 1 1 d .
H16 H 0.1829 0.7409 0.4438 0.017 Uiso 1 1 calc R
C17 C 0.2605(9) 0.8349(5) 0.3975(2) 0.014(3) Uani 1 1 d .
H17A H 0.2225 0.8015 0.3789 0.017 Uiso 1 1 calc R
H17B H 0.3106 0.8108 0.4187 0.017 Uiso 1 1 calc R
C18 C 0.5301(16) 0.8693(8) 0.3933(4) 0.030(5) Uani 1 1 d .
C19 C 0.5457(10) 0.9045(5) 0.4335(3) 0.024(3) Uani 1 1 d .
H19A H 0.4891 0.8853 0.4517 0.036 Uiso 1 1 calc R
H19B H 0.5273 0.9515 0.4297 0.036 Uiso 1 1 calc R
H19C H 0.6308 0.8993 0.4449 0.036 Uiso 1 1 calc R
C20 C 0.5574(10) 0.7977(5) 0.4026(3) 0.026(3) Uani 1 1 d .
H20A H 0.6311 0.7946 0.4212 0.039 Uiso 1 1 calc R
H20B H 0.5715 0.7742 0.3779 0.039 Uiso 1 1 calc R
H20C H 0.4872 0.7779 0.4148 0.039 Uiso 1 1 calc R
C21 C 0.6295(15) 0.9023(9) 0.3688(5) 0.053(7) Uani 1 1 d .
H21A H 0.7104 0.8990 0.3837 0.080 Uiso 1 1 calc R
H21B H 0.6086 0.9489 0.3643 0.080 Uiso 1 1 calc R
H21C H 0.6319 0.8798 0.3430 0.080 Uiso 1 1 calc R
C22 C 0.3593(10) 0.8505(5) 0.3161(2) 0.014(3) Uani 1 1 d .
C23 C 0.2263(10) 0.8312(5) 0.3042(2) 0.024(3) Uani 1 1 d .
H23A H 0.1708 0.8643 0.3143 0.036 Uiso 1 1 calc R
H23B H 0.2091 0.7880 0.3157 0.036 Uiso 1 1 calc R
H23C H 0.2135 0.8289 0.2750 0.036 Uiso 1 1 calc R
C24 C 0.4076(12) 0.9038(8) 0.2881(5) 0.030(4) Uani 1 1 d .
H24A H 0.3952 0.8887 0.2603 0.045 Uiso 1 1 calc R
H24B H 0.4956 0.9112 0.2950 0.045 Uiso 1 1 calc R
H24C H 0.3624 0.9451 0.2912 0.045 Uiso 1 1 calc R
C25 C 0.445(3) 0.7898(15) 0.3136(7) 0.011(6) Uani 1 1 d .
H25A H 0.4238 0.7565 0.3330 0.016 Uiso 1 1 calc R
H25B H 0.5312 0.8036 0.3195 0.016 Uiso 1 1 calc R
H25C H 0.4356 0.7711 0.2866 0.016 Uiso 1 1 calc R
C26 C 0.0640(9) 0.9166(4) 0.3846(3) 0.017(3) Uani 1 1 d .
H26A H -0.0208 0.9185 0.3933 0.021 Uiso 1 1 calc R
H26B H 0.0599 0.8921 0.3590 0.021 Uiso 1 1 calc R
C27 C 0.036(4) 1.0634(18) 0.4101(8) 0.006(5) Uani 1 1 d .
C28 C 0.0979(10) 1.1262(5) 0.4126(2) 0.020(3) Uani 1 1 d .
H28A H 0.0811 1.1501 0.3874 0.030 Uiso 1 1 calc R
H28B H 0.1868 1.1192 0.4175 0.030 Uiso 1 1 calc R
H28C H 0.0679 1.1521 0.4345 0.030 Uiso 1 1 calc R
C29 C -0.115(3) 1.0612(13) 0.3990(7) 0.032(7) Uani 1 1 d .
H29A H -0.1569 1.0801 0.4211 0.049 Uiso 1 1 calc R
H29B H -0.1411 1.0153 0.3947 0.049 Uiso 1 1 calc R
H29C H -0.1353 1.0868 0.3747 0.049 Uiso 1 1 calc R
C30 C 0.0435(10) 1.0310(5) 0.4544(3) 0.018(3) Uani 1 1 d .
H30A H 0.1296 1.0298 0.4654 0.027 Uiso 1 1 calc R
H30B H 0.0103 0.9860 0.4528 0.027 Uiso 1 1 calc R
H30C H -0.0049 1.0577 0.4719 0.027 Uiso 1 1 calc R
C31 C 0.0508(12) 1.0264(6) 0.3221(3) 0.022(4) Uani 1 1 d .
C32 C 0.1367(8) 1.0026(5) 0.2923(2) 0.022(3) Uani 1 1 d .
H32A H 0.1081 1.0185 0.2656 0.034 Uiso 1 1 calc R
H32B H 0.1382 0.9542 0.2923 0.034 Uiso 1 1 calc R
H32C H 0.2198 1.0194 0.2995 0.034 Uiso 1 1 calc R
C33 C 0.0349(10) 1.1017(5) 0.3156(2) 0.023(3) Uani 1 1 d .
H33A H 0.1148 1.1237 0.3208 0.034 Uiso 1 1 calc R
H33B H -0.0233 1.1190 0.3339 0.034 Uiso 1 1 calc R
H33C H 0.0033 1.1102 0.2879 0.034 Uiso 1 1 calc R
C34 C -0.0769(14) 0.9936(10) 0.3127(5) 0.019(5) Uani 1 1 d .
H34A H -0.1033 0.9997 0.2844 0.028 Uiso 1 1 calc R
H34B H -0.1372 1.0139 0.3291 0.028 Uiso 1 1 calc R
H34C H -0.0709 0.9463 0.3187 0.028 Uiso 1 1 calc R
C35 C 0.2347(9) 0.9133(5) 0.4899(3) 0.013(3) Uani 1 1 d .
H35 H 0.1938 0.8810 0.5046 0.016 Uiso 1 1 calc R
C36 C 0.3134(10) 0.9611(5) 0.5070(3) 0.021(3) Uani 1 1 d .
H36 H 0.3360 0.9689 0.5345 0.025 Uiso 1 1 calc R
C37 C 0.3513(9) 0.9949(6) 0.4738(3) 0.023(3) Uani 1 1 d .
H37 H 0.4085 1.0304 0.4748 0.028 Uiso 1 1 calc R
B2 B 0.3094(11) 0.3708(5) 0.4190(3) 0.012(3) Uani 1 1 d .
Fe2 Fe 0.11791(12) 0.49658(8) 0.38785(3) 0.0151(4) Uani 1 1 d .
N4 N 0.2552(7) 0.4160(3) 0.45303(19) 0.0073(19) Uani 1 1 d .
N5 N 0.1765(8) 0.4672(4) 0.4432(2) 0.017(2) Uani 1 1 d .
N6 N 0.0299(8) 0.5572(4) 0.3711(2) 0.014(2) Uani 1 1 d .
P3 P 0.3243(2) 0.49779(14) 0.37675(6) 0.0100(6) Uani 1 1 d .
P4 P 0.0678(5) 0.3844(2) 0.37390(13) 0.0139(12) Uani 1 1 d .
C38 C -0.024(5) 0.616(3) 0.3455(14) -0.001(8) Uani 1 1 d .
C39 C -0.080(2) 0.5938(15) 0.3071(10) 0.018(6) Uani 1 1 d .
H39A H -0.1329 0.5549 0.3107 0.022 Uiso 1 1 calc R
H39B H -0.0151 0.5812 0.2894 0.022 Uiso 1 1 calc R
C40 C -0.1571(11) 0.6504(6) 0.2883(3) 0.029(3) Uani 1 1 d .
H40 H -0.1797 0.6416 0.2593 0.035 Uiso 1 1 calc R
C41 C -0.073(4) 0.712(2) 0.2937(12) 0.066(14) Uani 1 1 d .
H41A H -0.1166 0.7497 0.2805 0.079 Uiso 1 1 calc R
H41B H 0.0017 0.7036 0.2791 0.079 Uiso 1 1 calc R
C42 C -0.032(6) 0.732(2) 0.3343(15) 0.023(14) Uani 1 1 d .
H42 H 0.0199 0.7727 0.3351 0.028 Uiso 1 1 calc R
C43 C 0.0339(11) 0.6740(6) 0.3540(3) 0.020(3) Uani 1 1 d .
H43A H 0.1185 0.6717 0.3451 0.024 Uiso 1 1 calc R
H43B H 0.0406 0.6808 0.3833 0.024 Uiso 1 1 calc R
C44 C -0.1627(10) 0.6209(5) 0.3743(3) 0.020(3) Uani 1 1 d .
H44A H -0.2095 0.5790 0.3728 0.024 Uiso 1 1 calc R
H44B H -0.1401 0.6317 0.4027 0.024 Uiso 1 1 calc R
C45 C -0.2352(10) 0.6760(5) 0.3536(3) 0.023(3) Uani 1 1 d .
H45 H -0.3124 0.6822 0.3675 0.028 Uiso 1 1 calc R
C46 C -0.2714(10) 0.6616(5) 0.3105(3) 0.030(3) Uani 1 1 d .
H46A H -0.3190 0.6991 0.2984 0.036 Uiso 1 1 calc R
H46B H -0.3243 0.6218 0.3083 0.036 Uiso 1 1 calc R
C47 C -0.1607(11) 0.7406(6) 0.3576(3) 0.029(3) Uani 1 1 d .
H47A H -0.1401 0.7509 0.3861 0.034 Uiso 1 1 calc R
H47B H -0.2102 0.7776 0.3455 0.034 Uiso 1 1 calc R
C48 C 0.4048(17) 0.3186(7) 0.4439(4) 0.018(4) Uani 1 1 d .
C49 C 0.5240(16) 0.3367(11) 0.4558(6) 0.011(6) Uani 1 1 d .
H49 H 0.5525 0.3789 0.4483 0.014 Uiso 1 1 calc R
C50 C 0.6059(10) 0.2945(6) 0.4789(3) 0.023(3) Uani 1 1 d .
H50 H 0.6856 0.3092 0.4885 0.028 Uiso 1 1 calc R
C51 C 0.5658(18) 0.2306(8) 0.4872(4) 0.023(5) Uani 1 1 d .
H51 H 0.6200 0.1998 0.5008 0.028 Uiso 1 1 calc R
C52 C 0.448(2) 0.2135(13) 0.4753(6) 0.011(5) Uani 1 1 d .
H52 H 0.4191 0.1714 0.4827 0.013 Uiso 1 1 calc R
C53 C 0.3699(9) 0.2542(6) 0.4535(3) 0.019(3) Uani 1 1 d .
H53 H 0.2901 0.2387 0.4445 0.022 Uiso 1 1 calc R
C54 C 0.3821(9) 0.4118(5) 0.3863(3) 0.019(3) Uani 1 1 d .
H54A H 0.3754 0.3872 0.3607 0.023 Uiso 1 1 calc R
H54B H 0.4705 0.4140 0.3956 0.023 Uiso 1 1 calc R
C55 C 0.3612(11) 0.5200(7) 0.3232(3) 0.017(4) Uani 1 1 d .
C56 C 0.2641(9) 0.4955(6) 0.2933(2) 0.041(3) Uani 1 1 d .
H56A H 0.2891 0.5038 0.2663 0.062 Uiso 1 1 calc R
H56B H 0.1866 0.5187 0.2969 0.062 Uiso 1 1 calc R
H56C H 0.2525 0.4480 0.2971 0.062 Uiso 1 1 calc R
C57 C 0.3697(10) 0.5978(5) 0.3167(3) 0.030(3) Uani 1 1 d .
H57A H 0.3896 0.6069 0.2893 0.044 Uiso 1 1 calc R
H57B H 0.4343 0.6161 0.3355 0.044 Uiso 1 1 calc R
H57C H 0.2905 0.6181 0.3215 0.044 Uiso 1 1 calc R
C58 C 0.4902(14) 0.4901(11) 0.3112(6) 0.026(6) Uani 1 1 d .
H58A H 0.4824 0.4423 0.3077 0.038 Uiso 1 1 calc R
H58B H 0.5545 0.4996 0.3325 0.038 Uiso 1 1 calc R
H58C H 0.5124 0.5103 0.2863 0.038 Uiso 1 1 calc R
C59 C 0.424(2) 0.5578(11) 0.4102(6) 0.013(5) Uani 1 1 d .
C60 C 0.4337(10) 0.5292(5) 0.4551(2) 0.021(3) Uani 1 1 d .
H60A H 0.4880 0.5575 0.4723 0.032 Uiso 1 1 calc R
H60B H 0.4672 0.4843 0.4552 0.032 Uiso 1 1 calc R
H60C H 0.3514 0.5284 0.4651 0.032 Uiso 1 1 calc R
C61 C 0.3577(9) 0.6217(5) 0.4133(3) 0.022(3) Uani 1 1 d .
H61A H 0.4034 0.6501 0.4329 0.033 Uiso 1 1 calc R
H61B H 0.2751 0.6133 0.4219 0.033 Uiso 1 1 calc R
H61C H 0.3509 0.6436 0.3873 0.033 Uiso 1 1 calc R
C62 C 0.554(4) 0.558(2) 0.3981(7) 0.033(12) Uani 1 1 d .
H62A H 0.5554 0.5782 0.3716 0.049 Uiso 1 1 calc R
H62B H 0.5847 0.5130 0.3975 0.049 Uiso 1 1 calc R
H62C H 0.6057 0.5842 0.4175 0.049 Uiso 1 1 calc R
C63 C 0.1864(9) 0.3320(4) 0.4001(2) 0.014(2) Uani 1 1 d .
H63A H 0.1486 0.3086 0.4220 0.017 Uiso 1 1 calc R
H63B H 0.2123 0.2982 0.3812 0.017 Uiso 1 1 calc R
C64 C -0.0806(13) 0.3666(5) 0.3981(3) 0.021(3) Uani 1 1 d .
C65 C -0.0768(11) 0.4021(5) 0.4393(3) 0.028(3) Uani 1 1 d .
H65A H -0.0656 0.4497 0.4355 0.042 Uiso 1 1 calc R
H65B H -0.0080 0.3848 0.4568 0.042 Uiso 1 1 calc R
H65C H -0.1543 0.3943 0.4516 0.042 Uiso 1 1 calc R
C66 C -0.1953(13) 0.3958(10) 0.3751(6) 0.033(6) Uani 1 1 d .
H66A H -0.2139 0.3707 0.3504 0.050 Uiso 1 1 calc R
H66B H -0.1797 0.4421 0.3685 0.050 Uiso 1 1 calc R
H66C H -0.2654 0.3933 0.3917 0.050 Uiso 1 1 calc R
C67 C -0.1090(10) 0.2940(5) 0.4067(3) 0.023(3) Uani 1 1 d .
H67A H -0.1805 0.2914 0.4227 0.034 Uiso 1 1 calc R
H67B H -0.0375 0.2737 0.4215 0.034 Uiso 1 1 calc R
H67C H -0.1269 0.2704 0.3814 0.034 Uiso 1 1 calc R
C68 C 0.0462(9) 0.3510(5) 0.3214(3) 0.016(3) Uani 1 1 d .
C69 C 0.1746(9) 0.3304(5) 0.3079(2) 0.016(3) Uani 1 1 d .
H69A H 0.1671 0.3200 0.2793 0.024 Uiso 1 1 calc R
H69B H 0.2044 0.2914 0.3230 0.024 Uiso 1 1 calc R
H69C H 0.2330 0.3668 0.3129 0.024 Uiso 1 1 calc R
C70 C -0.036(4) 0.2823(19) 0.3147(10) 0.081(13) Uani 1 1 d .
H70A H -0.0341 0.2677 0.2869 0.122 Uiso 1 1 calc R
H70B H -0.1212 0.2908 0.3206 0.122 Uiso 1 1 calc R
H70C H -0.0006 0.2478 0.3325 0.122 Uiso 1 1 calc R
C71 C -0.0137(12) 0.4047(9) 0.2929(5) 0.029(4) Uani 1 1 d .
H71A H 0.0274 0.4471 0.2984 0.043 Uiso 1 1 calc R
H71B H -0.1014 0.4088 0.2973 0.043 Uiso 1 1 calc R
H71C H -0.0049 0.3920 0.2651 0.043 Uiso 1 1 calc R
C72 C 0.2656(9) 0.4110(5) 0.4923(3) 0.014(3) Uani 1 1 d .
H72 H 0.3148 0.3792 0.5070 0.017 Uiso 1 1 calc R
C73 C 0.1936(9) 0.4594(6) 0.5095(3) 0.023(3) Uani 1 1 d .
H73 H 0.1833 0.4665 0.5370 0.028 Uiso 1 1 calc R
C74 C 0.1409(9) 0.4943(5) 0.4769(2) 0.014(2) Uani 1 1 d .
H74 H 0.0882 0.5315 0.4783 0.017 Uiso 1 1 calc R

loop_
_atom_site_aniso_label
_atom_site_aniso_U_11
_atom_site_aniso_U_22
_atom_site_aniso_U_33
_atom_site_aniso_U_23
_atom_site_aniso_U_13
_atom_site_aniso_U_12
B1 0.000(8) 0.016(8) 0.033(7) -0.001(6) 0.004(6) -0.006(6)
Fe1 0.0192(10) 0.0081(9) 0.0157(7) 0.0029(7) -0.0001(6) 0.0001(9)
P1 0.017(3) 0.011(2) 0.0123(18) -0.0003(16) 0.012(2) -0.006(2)
P2 0.0149(17) 0.0060(16) 0.0135(12) -0.0019(14) -0.0033(12) 0.0024(16)
N1 0.009(6) 0.005(5) 0.012(4) 0.003(4) 0.009(4) -0.006(4)
N2 0.019(6) 0.019(6) 0.018(4) -0.006(4) 0.000(4) 0.006(4)
N3 0.028(8) 0.012(6) 0.015(5) -0.002(5) -0.001(5) 0.001(5)
C1 0.00(2) 0.02(2) 0.000(16) 0.005(15) 0.028(13) -0.019(14)
C2 0.027(10) 0.013(9) 0.013(5) 0.002(5) 0.008(5) 0.003(6)
C3 0.008(19) 0.000(15) 0.011(14) -0.002(9) 0.018(14) 0.007(9)
C4 0.036(13) 0.006(13) 0.000(8) 0.017(8) 0.013(8) 0.017(8)
C5 0.026(9) 0.018(8) 0.037(7) 0.000(6) 0.003(6) -0.001(7)
C6 0.030(16) 0.009(16) 0.024(10) -0.004(10) 0.011(10) -0.017(9)
C7 0.007(8) 0.018(7) 0.017(6) 0.004(5) 0.005(5) -0.004(6)
C8 0.034(9) 0.008(7) 0.028(6) 0.003(5) -0.002(6) 0.004(6)
C9 0.023(7) 0.006(7) 0.021(6) 0.001(5) -0.006(5) 0.004(6)
C10 0.038(9) 0.028(8) 0.042(7) 0.007(6) 0.005(6) 0.013(7)
C11 0.016(13) 0.033(10) 0.016(9) 0.000(8) 0.002(7) 0.011(8)
C12 0.019(18) 0.005(9) 0.030(11) -0.003(8) 0.020(15) -0.016(13)
C13 0.012(8) 0.031(9) 0.020(7) 0.009(7) 0.009(5) 0.003(6)
C14 0.040(19) 0.047(19) 0.025(13) -0.012(9) 0.018(10) -0.003(11)
C15 0.038(16) 0.010(9) 0.010(9) -0.002(7) 0.008(13) -0.006(12)
C16 0.014(7) 0.015(7) 0.015(6) 0.003(6) 0.002(5) -0.005(6)
C17 0.018(7) 0.015(7) 0.011(5) 0.012(5) 0.010(5) -0.010(5)
C18 0.028(13) 0.051(12) 0.012(8) -0.002(8) 0.006(9) -0.006(9)
C19 0.032(9) 0.015(7) 0.025(6) -0.006(5) -0.004(6) 0.003(6)
C20 0.020(8) 0.025(8) 0.033(6) -0.003(6) 0.005(6) 0.011(6)
C21 0.040(15) 0.032(12) 0.085(13) 0.019(9) -0.013(10) -0.020(10)
C22 0.022(8) 0.019(7) 0.004(5) -0.004(5) 0.014(5) 0.002(5)
C23 0.039(9) 0.023(7) 0.010(5) 0.001(5) 0.003(5) 0.003(6)
C24 0.032(11) 0.034(9) 0.026(8) 0.012(7) 0.020(9) 0.009(9)
C25 0.034(14) 0.001(11) 0.000(9) 0.007(8) 0.020(9) 0.009(9)
C26 0.010(7) 0.019(7) 0.023(6) 0.028(5) 0.001(5) -0.010(5)
C27 0.000(12) 0.010(10) 0.009(13) -0.023(9) 0.004(11) 0.015(7)
C28 0.035(8) 0.021(8) 0.005(5) -0.003(5) 0.003(5) 0.003(6)
C29 0.000(17) 0.049(12) 0.046(16) 0.002(11) -0.006(10) 0.024(10)
C30 0.018(8) 0.016(7) 0.020(6) 0.005(5) -0.003(6) -0.007(6)
C31 0.020(10) 0.027(9) 0.017(6) -0.006(6) -0.017(6) -0.001(6)
C32 0.028(7) 0.025(7) 0.014(5) -0.007(6) 0.000(5) 0.005(7)
C33 0.039(9) 0.016(7) 0.014(5) 0.004(5) 0.005(5) -0.022(6)
C34 0.012(15) 0.027(12) 0.021(9) 0.021(8) 0.023(11) 0.012(12)
C35 0.019(8) 0.007(6) 0.015(5) -0.003(4) 0.002(5) 0.003(5)
C36 0.035(9) 0.027(9) 0.001(5) 0.002(5) 0.016(5) 0.011(6)
C37 0.016(7) 0.024(7) 0.029(6) -0.029(6) -0.002(5) 0.020(6)
B2 0.012(8) 0.009(8) 0.015(6) -0.005(5) 0.007(6) 0.020(6)
Fe2 0.0190(10) 0.0111(9) 0.0147(7) 0.0012(7) -0.0008(6) 0.0005(9)
N4 0.011(6) 0.007(5) 0.004(4) 0.004(3) 0.004(4) 0.004(4)
N5 0.024(6) 0.019(6) 0.010(4) 0.001(4) 0.010(4) -0.006(4)
N6 0.006(6) 0.018(6) 0.018(4) -0.010(4) 0.003(4) -0.004(5)
P3 0.0155(17) 0.0040(15) 0.0109(12) 0.0007(13) 0.0037(11) 0.0014(16)
P4 0.019(4) 0.010(3) 0.012(2) -0.005(2) 0.000(2) -0.001(2)
C38 0.000(18) 0.000(11) 0.001(18) 0.013(12) 0.031(11) -0.020(11)
C39 0.032(18) 0.000(12) 0.021(10) 0.003(8) -0.005(13) -0.008(10)
C40 0.027(9) 0.044(10) 0.015(6) -0.013(6) -0.002(6) 0.030(7)
C41 0.09(2) 0.05(3) 0.061(17) 0.051(15) 0.031(14) 0.036(19)
C42 0.02(2) 0.05(2) 0.009(13) -0.005(10) 0.030(12) 0.005(12)
C43 0.017(9) 0.026(9) 0.019(6) 0.007(6) 0.016(6) 0.012(7)
C44 0.010(8) 0.017(8) 0.035(7) 0.004(6) 0.016(6) 0.005(6)
C45 0.017(8) 0.021(7) 0.034(7) 0.013(5) 0.018(6) 0.008(6)
C46 0.027(9) 0.019(7) 0.042(7) 0.001(6) -0.012(6) 0.006(6)
C47 0.031(9) 0.029(9) 0.026(6) 0.010(6) 0.005(6) -0.016(7)
C48 0.035(13) 0.000(10) 0.020(8) 0.002(6) 0.005(7) -0.007(7)
C49 0.000(15) 0.017(11) 0.019(10) 0.016(7) 0.010(13) -0.020(13)
C50 0.013(8) 0.027(8) 0.028(6) -0.001(6) -0.009(6) -0.003(6)
C51 0.023(13) 0.027(12) 0.018(9) 0.009(7) 0.000(8) 0.024(8)
C52 0.005(13) 0.019(13) 0.011(12) 0.005(9) 0.013(12) -0.001(12)
C53 0.011(7) 0.032(8) 0.013(6) -0.017(6) -0.004(5) 0.004(6)
C54 0.006(7) 0.025(7) 0.027(6) 0.030(5) 0.009(5) 0.020(5)
C55 0.000(9) 0.034(10) 0.017(7) 0.011(6) -0.002(6) 0.000(6)
C56 0.052(9) 0.051(8) 0.019(5) 0.016(6) -0.010(5) -0.024(8)
C57 0.044(9) 0.025(8) 0.019(6) 0.011(5) -0.002(6) 0.017(6)
C58 0.020(16) 0.042(12) 0.019(8) 0.000(7) 0.026(12) 0.035(14)
C59 0.000(18) 0.019(10) 0.018(10) -0.017(7) -0.011(8) -0.005(9)
C60 0.032(9) 0.017(7) 0.013(6) -0.001(5) 0.000(6) -0.005(6)
C61 0.012(7) 0.032(8) 0.024(6) 0.005(6) 0.009(5) -0.023(6)
C62 0.04(2) 0.042(17) 0.018(15) -0.021(13) -0.005(14) -0.012(13)
C63 0.026(7) 0.006(6) 0.010(5) 0.002(4) 0.005(5) -0.003(5)
C64 0.021(10) 0.023(8) 0.018(7) 0.006(6) -0.006(7) 0.006(6)
C65 0.034(9) 0.022(8) 0.030(7) 0.012(5) 0.010(6) -0.006(6)
C66 0.018(14) 0.053(12) 0.028(10) -0.006(8) -0.005(9) -0.010(11)
C67 0.021(8) 0.015(7) 0.032(6) 0.003(5) -0.003(5) 0.003(5)
C68 0.022(8) 0.016(7) 0.010(5) 0.004(5) 0.008(5) 0.000(5)
C69 0.025(8) 0.024(7) 0.000(4) 0.003(4) 0.012(5) 0.002(6)
C70 0.12(3) 0.05(2) 0.068(18) -0.038(15) -0.011(18) -0.02(2)
C71 0.028(11) 0.047(10) 0.013(6) 0.003(6) 0.005(8) 0.010(10)
C72 0.001(7) 0.013(7) 0.029(6) 0.003(5) 0.006(5) 0.000(5)
C73 0.015(8) 0.041(9) 0.012(6) 0.006(6) -0.006(5) -0.001(6)
C74 0.023(7) 0.008(7) 0.013(5) -0.007(5) 0.008(5) -0.015(6)

loop_
_atom_type_symbol
_atom_type_description
_atom_type_scat_dispersion_real
_atom_type_scat_dispersion_imag
_atom_type_scat_source
C C 0.0033 0.0016 'International Tables Vol C Tables 4.2.6.8 and 6.1.1.4'
H H 0.0000 0.0000 'International Tables Vol C Tables 4.2.6.8 and 6.1.1.4'
B B 0.0013 0.0007 'International Tables Vol C Tables 4.2.6.8 and 6.1.1.4'
N N 0.0061 0.0033 'International Tables Vol C Tables 4.2.6.8 and 6.1.1.4'
P P 0.1023 0.0942 'International Tables Vol C Tables 4.2.6.8 and 6.1.1.4'
Fe Fe 0.3463 0.8444 'International Tables Vol C Tables 4.2.6.8 and 6.1.1.4'

loop_
_geom_angle_atom_site_label_1
_geom_angle_atom_site_label_2
_geom_angle_atom_site_label_3
_geom_angle
N1 B1 C11 108.2(9)
N1 B1 C17 102.6(8)
C11 B1 C17 109.9(10)
N1 B1 C26 112.6(8)
C11 B1 C26 112.0(10)
C17 B1 C26 111.0(8)
N3 Fe1 N2 133.4(4)
N3 Fe1 P2 120.0(3)
N2 Fe1 P2 83.7(2)
N3 Fe1 P1 121.6(3)
N2 Fe1 P1 87.4(2)
P2 Fe1 P1 100.85(16)
C17 P1 C18 105.8(6)
C17 P1 C22 105.6(5)
C18 P1 C22 106.5(6)
C17 P1 Fe1 107.5(4)
C18 P1 Fe1 105.8(5)
C22 P1 Fe1 124.4(4)
C26 P2 C27 110.3(12)
C26 P2 C31 108.5(5)
C27 P2 C31 104.0(9)
C26 P2 Fe1 105.7(3)
C27 P2 Fe1 113.9(11)
C31 P2 Fe1 114.4(4)
C35 N1 N2 108.2(7)
C35 N1 B1 129.2(8)
N2 N1 B1 122.5(7)
N1 N2 C37 108.3(8)
N1 N2 Fe1 127.5(6)
C37 N2 Fe1 124.0(8)
C1 N3 Fe1 167(3)
N3 C1 C2 131(4)
N3 C1 C7 113(5)
C2 C1 C7 102(3)
N3 C1 C6 116(4)
C2 C1 C6 97(3)
C7 C1 C6 89(2)
C3 C2 C1 128(3)
C3 C2 H2A 105.9
C1 C2 H2A 104.1
C3 C2 H2B 105.5
C1 C2 H2B 105.6
H2A C2 H2B 106.2
C2 C3 C4 110(3)
C2 C3 C9 109(2)
C4 C3 C9 105(3)
C2 C3 H3 110.9
C4 C3 H3 110.9
C9 C3 H3 110.7
C3 C4 C5 106(2)
C3 C4 H4A 110.8
C5 C4 H4A 110.6
C3 C4 H4B 110.3
C5 C4 H4B 110.6
H4A C4 H4B 108.8
C6 C5 C4 111(2)
C6 C5 C10 108.9(17)
C4 C5 C10 112.9(15)
C6 C5 H5 107.8
C4 C5 H5 108.3
C10 C5 H5 108.2
C5 C6 C1 120(3)
C5 C6 H6A 107.3
C1 C6 H6A 107.7
C5 C6 H6B 107.8
C1 C6 H6B 106.1
H6A C6 H6B 106.9
C1 C7 C8 119(2)
C1 C7 H7A 107.7
C8 C7 H7A 107.8
C1 C7 H7B 107.4
C8 C7 H7B 107.7
H7A C7 H7B 107.1
C9 C8 C10 109.1(8)
C9 C8 C7 109.0(9)
C10 C8 C7 109.3(8)
C9 C8 H8 109.8
C10 C8 H8 109.8
C7 C8 H8 109.8
C8 C9 C3 110.0(16)
C8 C9 H9A 109.7
C3 C9 H9A 110.0
C8 C9 H9B 109.6
C3 C9 H9B 109.4
H9A C9 H9B 108.2
C5 C10 C8 108.4(9)
C5 C10 H10A 110.0
C8 C10 H10A 110.0
C5 C10 H10B 110.0
C8 C10 H10B 110.0
H10A C10 H10B 108.4
C16 C11 C12 109.6(16)
C16 C11 B1 126.3(12)
C12 C11 B1 124.1(16)
C13 C12 C11 127(2)
C13 C12 H12 116.3
C11 C12 H12 116.3
C12 C13 C14 122.8(18)
C12 C13 H13 118.7
C14 C13 H13 118.5
C15 C14 C13 112(2)
C15 C14 H14 123.8
C13 C14 H14 123.8
C14 C15 C16 124.9(19)
C14 C15 H15 117.5
C16 C15 H15 117.6
C11 C16 C15 122.5(14)
C11 C16 H16 118.7
C15 C16 H16 118.8
B1 C17 P1 116.7(7)
B1 C17 H17A 108.1
P1 C17 H17A 108.1
B1 C17 H17B 108.2
P1 C17 H17B 108.1
H17A C17 H17B 107.3
C20 C18 C19 105.1(10)
C20 C18 C21 112.9(15)
C19 C18 C21 103.4(12)
C20 C18 P1 115.1(10)
C19 C18 P1 108.5(11)
C21 C18 P1 110.9(11)
C18 C19 H19A 109.5
C18 C19 H19B 109.4
H19A C19 H19B 109.5
C18 C19 H19C 109.5
H19A C19 H19C 109.5
H19B C19 H19C 109.5
C18 C20 H20A 109.5
C18 C20 H20B 109.5
H20A C20 H20B 109.5
C18 C20 H20C 109.4
H20A C20 H20C 109.5
H20B C20 H20C 109.5
C18 C21 H21A 109.5
C18 C21 H21B 109.4
H21A C21 H21B 109.5
C18 C21 H21C 109.5
H21A C21 H21C 109.5
H21B C21 H21C 109.5
C23 C22 C25 110.3(15)
C23 C22 C24 112.3(8)
C25 C22 C24 106.5(12)
C23 C22 P1 108.1(6)
C25 C22 P1 111.8(11)
C24 C22 P1 107.8(8)
C22 C23 H23A 109.5
C22 C23 H23B 109.4
H23A C23 H23B 109.5
C22 C23 H23C 109.5
H23A C23 H23C 109.5
H23B C23 H23C 109.5
C22 C24 H24A 109.5
C22 C24 H24B 109.4
H24A C24 H24B 109.5
C22 C24 H24C 109.4
H24A C24 H24C 109.5
H24B C24 H24C 109.5
C22 C25 H25A 109.4
C22 C25 H25B 109.6
H25A C25 H25B 109.5
C22 C25 H25C 109.4
H25A C25 H25C 109.5
H25B C25 H25C 109.5
B1 C26 P2 116.7(7)
B1 C26 H26A 108.2
P2 C26 H26A 108.1
B1 C26 H26B 108.1
P2 C26 H26B 108.1
H26A C26 H26B 107.3
C28 C27 C29 119(2)
C28 C27 C30 108.4(19)
C29 C27 C30 100(2)
C28 C27 P2 112(2)
C29 C27 P2 108(2)
C30 C27 P2 107.2(17)
C27 C28 H28A 109.4
C27 C28 H28B 109.8
H28A C28 H28B 109.5
C27 C28 H28C 109.2
H28A C28 H28C 109.5
H28B C28 H28C 109.5
C27 C29 H29A 109.3
C27 C29 H29B 110.1
H29A C29 H29B 109.5
C27 C29 H29C 109.0
H29A C29 H29C 109.5
H29B C29 H29C 109.5
C27 C30 H30A 109.4
C27 C30 H30B 109.9
H30A C30 H30B 109.5
C27 C30 H30C 109.1
H30A C30 H30C 109.5
H30B C30 H30C 109.5
C32 C31 C33 107.0(10)
C32 C31 C34 108.7(10)
C33 C31 C34 107.8(10)
C32 C31 P2 109.4(8)
C33 C31 P2 114.8(7)
C34 C31 P2 109.0(9)
C31 C32 H32A 109.5
C31 C32 H32B 109.5
H32A C32 H32B 109.5
C31 C32 H32C 109.4
H32A C32 H32C 109.5
H32B C32 H32C 109.5
C31 C33 H33A 109.5
C31 C33 H33B 109.4
H33A C33 H33B 109.5
C31 C33 H33C 109.5
H33A C33 H33C 109.5
H33B C33 H33C 109.5
C31 C34 H34A 109.5
C31 C34 H34B 109.5
H34A C34 H34B 109.5
C31 C34 H34C 109.5
H34A C34 H34C 109.5
H34B C34 H34C 109.5
N1 C35 C36 111.1(9)
N1 C35 H35 124.5
C36 C35 H35 124.4
C35 C36 C37 102.9(9)
C35 C36 H36 128.6
C37 C36 H36 128.5
N2 C37 C36 109.5(10)
N2 C37 H37 125.3
C36 C37 H37 125.2
N4 B2 C54 114.3(8)
N4 B2 C63 102.4(8)
C54 B2 C63 114.1(8)
N4 B2 C48 104.7(8)
C54 B2 C48 110.3(9)
C63 B2 C48 110.5(9)
N6 Fe2 N5 132.8(4)
N6 Fe2 P3 119.4(3)
N5 Fe2 P3 84.8(2)
N6 Fe2 P4 122.1(3)
N5 Fe2 P4 87.2(2)
P3 Fe2 P4 100.96(16)
C72 N4 N5 107.6(7)
C72 N4 B2 131.2(8)
N5 N4 B2 121.1(6)
C74 N5 N4 108.9(7)
C74 N5 Fe2 124.6(7)
N4 N5 Fe2 126.5(6)
C38 N6 Fe2 162.5(18)
C54 P3 C59 108.6(6)
C54 P3 C55 106.6(5)
C59 P3 C55 104.2(9)
C54 P3 Fe2 106.4(3)
C59 P3 Fe2 115.2(8)
C55 P3 Fe2 115.4(4)
C63 P4 C68 105.8(4)
C63 P4 C64 105.9(5)
C68 P4 C64 106.5(5)
C63 P4 Fe2 108.4(3)
C68 P4 Fe2 122.6(4)
C64 P4 Fe2 106.7(4)
C39 C38 C43 128(4)
C39 C38 N6 112(4)
C43 C38 N6 113(4)
C39 C38 C44 100(3)
C43 C38 C44 103(4)
N6 C38 C44 92.5(19)
C38 C39 C40 108(4)
C38 C39 H39A 111.7
C40 C39 H39A 110.1
C38 C39 H39B 108.4
C40 C39 H39B 109.9
H39A C39 H39B 108.5
C41 C40 C39 104.6(19)
C41 C40 C46 109(2)
C39 C40 C46 110.8(15)
C41 C40 H40 110.8
C39 C40 H40 110.9
C46 C40 H40 110.6
C40 C41 C42 118(3)
C40 C41 H41A 108.1
C42 C41 H41A 108.1
C40 C41 H41B 107.6
C42 C41 H41B 107.4
H41A C41 H41B 107.3
C43 C42 C41 107(3)
C43 C42 C47 105(3)
C41 C42 C47 105(4)
C43 C42 H42 112.7
C41 C42 H42 113.0
C47 C42 H42 112.7
C38 C43 C42 113(4)
C38 C43 H43A 107.8
C42 C43 H43A 109.0
C38 C43 H43B 109.8
C42 C43 H43B 109.4
H43A C43 H43B 108.0
C45 C44 C38 103(2)
C45 C44 H44A 111.2
C38 C44 H44A 112.0
C45 C44 H44B 111.3
C38 C44 H44B 110.5
H44A C44 H44B 109.2
C46 C45 C44 113.0(9)
C46 C45 C47 110.3(8)
C44 C45 C47 109.7(9)
C46 C45 H45 107.9
C44 C45 H45 108.0
C47 C45 H45 107.8
C45 C46 C40 109.8(9)
C45 C46 H46A 109.7
C40 C46 H46A 109.6
C45 C46 H46B 109.7
C40 C46 H46B 109.8
H46A C46 H46B 108.2
C45 C47 C42 109(2)
C45 C47 H47A 110.0
C42 C47 H47A 110.0
C45 C47 H47B 109.9
C42 C47 H47B 109.6
H47A C47 H47B 108.3
C49 C48 C53 116.5(15)
C49 C48 B2 121.0(15)
C53 C48 B2 122.5(13)
C48 C49 C50 122.3(17)
C48 C49 H49 118.8
C50 C49 H49 118.9
C51 C50 C49 118.2(13)
C51 C50 H50 120.9
C49 C50 H50 120.9
C52 C51 C50 118.6(15)
C52 C51 H51 120.7
C50 C51 H51 120.7
C53 C52 C51 123(2)
C53 C52 H52 118.5
C51 C52 H52 118.6
C52 C53 C48 121.2(16)
C52 C53 H53 119.5
C48 C53 H53 119.4
B2 C54 P3 114.6(6)
B2 C54 H54A 108.6
P3 C54 H54A 108.6
B2 C54 H54B 108.7
P3 C54 H54B 108.6
H54A C54 H54B 107.6
C56 C55 C57 106.5(9)
C56 C55 C58 107.2(11)
C57 C55 C58 106.1(12)
C56 C55 P3 111.3(8)
C57 C55 P3 112.1(7)
C58 C55 P3 113.2(11)
C55 C56 H56A 109.5
C55 C56 H56B 109.4
H56A C56 H56B 109.5
C55 C56 H56C 109.5
H56A C56 H56C 109.5
H56B C56 H56C 109.5
C55 C57 H57A 109.5
C55 C57 H57B 109.5
H57A C57 H57B 109.5
C55 C57 H57C 109.4
H57A C57 H57C 109.5
H57B C57 H57C 109.5
C55 C58 H58A 109.4
C55 C58 H58B 109.5
H58A C58 H58B 109.5
C55 C58 H58C 109.5
H58A C58 H58C 109.5
H58B C58 H58C 109.5
C61 C59 C62 119(2)
C61 C59 C60 103.9(15)
C62 C59 C60 105.2(15)
C61 C59 P3 109.4(12)
C62 C59 P3 110.4(19)
C60 C59 P3 107.9(14)
C59 C60 H60A 109.3
C59 C60 H60B 109.6
H60A C60 H60B 109.5
C59 C60 H60C 109.5
H60A C60 H60C 109.5
H60B C60 H60C 109.5
C59 C61 H61A 109.6
C59 C61 H61B 109.8
H61A C61 H61B 109.5
C59 C61 H61C 109.0
H61A C61 H61C 109.5
H61B C61 H61C 109.5
C59 C62 H62A 109.0
C59 C62 H62B 110.3
H62A C62 H62B 109.5
C59 C62 H62C 109.2
H62A C62 H62C 109.5
H62B C62 H62C 109.5
B2 C63 P4 115.5(6)
B2 C63 H63A 108.5
P4 C63 H63A 108.4
B2 C63 H63B 108.3
P4 C63 H63B 108.4
H63A C63 H63B 107.5
C66 C64 C67 107.2(12)
C66 C64 C65 103.6(11)
C67 C64 C65 105.5(9)
C66 C64 P4 113.4(9)
C67 C64 P4 116.9(8)
C65 C64 P4 109.1(8)
C64 C65 H65A 109.5
C64 C65 H65B 109.5
H65A C65 H65B 109.5
C64 C65 H65C 109.5
H65A C65 H65C 109.5
H65B C65 H65C 109.5
C64 C66 H66A 109.5
C64 C66 H66B 109.5
H66A C66 H66B 109.5
C64 C66 H66C 109.5
H66A C66 H66C 109.5
H66B C66 H66C 109.5
C64 C67 H67A 109.5
C64 C67 H67B 109.5
H67A C67 H67B 109.5
C64 C67 H67C 109.5
H67A C67 H67C 109.5
H67B C67 H67C 109.5
C69 C68 C71 110.5(9)
C69 C68 C70 102.7(17)
C71 C68 C70 107.8(15)
C69 C68 P4 108.5(6)
C71 C68 P4 109.8(9)
C70 C68 P4 117.1(13)
C68 C69 H69A 109.4
C68 C69 H69B 109.5
H69A C69 H69B 109.5
C68 C69 H69C 109.5
H69A C69 H69C 109.5
H69B C69 H69C 109.5
C68 C70 H70A 109.4
C68 C70 H70B 109.4
H70A C70 H70B 109.5
C68 C70 H70C 109.6
H70A C70 H70C 109.5
H70B C70 H70C 109.5
C68 C71 H71A 109.5
C68 C71 H71B 109.5
H71A C71 H71B 109.5
C68 C71 H71C 109.4
H71A C71 H71C 109.5
H71B C71 H71C 109.5
N4 C72 C73 110.4(8)
N4 C72 H72 124.8
C73 C72 H72 124.8
C72 C73 C74 104.0(9)
C72 C73 H73 128.0
C74 C73 H73 128.0
N5 C74 C73 109.1(10)
N5 C74 H74 125.4
C73 C74 H74 125.5

loop_
_geom_bond_atom_site_label_1
_geom_bond_atom_site_label_2
_geom_bond_distance
B1 N1 1.588(12)
B1 C11 1.57(2)
B1 C17 1.627(14)
B1 C26 1.664(13)
Fe1 N3 1.618(10)
Fe1 N2 2.022(8)
Fe1 P2 2.299(3)
Fe1 P1 2.380(5)
P1 C17 1.871(10)
P1 C18 1.928(17)
P1 C22 1.935(10)
P2 C26 1.834(9)
P2 C27 1.96(3)
P2 C31 1.927(10)
N1 C35 1.328(10)
N1 N2 1.339(10)
N2 C37 1.351(10)
N3 C1 1.17(6)
C1 C2 1.49(7)
C1 C7 1.73(5)
C1 C6 1.76(5)
C2 C3 1.45(5)
C2 H2A 0.9900
C2 H2B 0.9900
C3 C4 1.63(5)
C3 C9 1.63(5)
C3 H3 1.0000
C4 C5 1.54(4)
C4 H4A 0.9900
C4 H4B 0.9900
C5 C6 1.47(3)
C5 C10 1.541(14)
C5 H5 1.0000
C6 H6A 0.9900
C6 H6B 0.9900
C7 C8 1.553(14)
C7 H7A 0.9900
C7 H7B 0.9900
C8 C9 1.541(13)
C8 C10 1.535(13)
C8 H8 1.0000
C9 H9A 0.9900
C9 H9B 0.9900
C10 H10A 0.9900
C10 H10B 0.9900
C11 C16 1.412(19)
C11 C12 1.46(3)
C12 C13 1.32(2)
C12 H12 0.9500
C13 C14 1.41(3)
C13 H13 0.9500
C14 C15 1.40(4)
C14 H14 0.9500
C15 C16 1.41(2)
C15 H15 0.9500
C16 H16 0.9500
C17 H17A 0.9900
C17 H17B 0.9900
C18 C20 1.506(17)
C18 C19 1.524(15)
C18 C21 1.560(18)
C19 H19A 0.9800
C19 H19B 0.9800
C19 H19C 0.9800
C20 H20A 0.9800
C20 H20B 0.9800
C20 H20C 0.9800
C21 H21A 0.9800
C21 H21B 0.9800
C21 H21C 0.9800
C22 C23 1.523(13)
C22 C25 1.55(3)
C22 C24 1.549(17)
C23 H23A 0.9800
C23 H23B 0.9800
C23 H23C 0.9800
C24 H24A 0.9800
C24 H24B 0.9800
C24 H24C 0.9800
C25 H25A 0.9800
C25 H25B 0.9800
C25 H25C 0.9800
C26 H26A 0.9900
C26 H26B 0.9900
C27 C28 1.44(4)
C27 C29 1.65(4)
C27 C30 1.62(3)
C28 H28A 0.9800
C28 H28B 0.9800
C28 H28C 0.9800
C29 H29A 0.9800
C29 H29B 0.9800
C29 H29C 0.9800
C30 H30A 0.9800
C30 H30B 0.9800
C30 H30C 0.9800
C31 C32 1.501(15)
C31 C33 1.548(14)
C31 C34 1.55(2)
C32 H32A 0.9800
C32 H32B 0.9800
C32 H32C 0.9800
C33 H33A 0.9800
C33 H33B 0.9800
C33 H33C 0.9800
C34 H34A 0.9800
C34 H34B 0.9800
C34 H34C 0.9800
C35 C36 1.386(13)
C35 H35 0.9500
C36 C37 1.397(13)
C36 H36 0.9500
C37 H37 0.9500
B2 N4 1.611(12)
B2 C54 1.630(14)
B2 C63 1.637(14)
B2 C48 1.662(19)
Fe2 N6 1.630(8)
Fe2 N5 2.009(7)
Fe2 P3 2.305(3)
Fe2 P4 2.375(4)
N4 C72 1.319(10)
N4 N5 1.369(10)
N5 C74 1.341(11)
N6 C38 1.56(7)
P3 C54 1.870(9)
P3 C59 1.93(2)
P3 C55 1.926(11)
P4 C63 1.841(10)
P4 C68 1.885(10)
P4 C64 1.898(13)
C38 C39 1.45(6)
C38 C43 1.36(6)
C38 C44 1.85(4)
C39 C40 1.53(4)
C39 H39A 0.9900
C39 H39B 0.9900
C40 C41 1.55(4)
C40 C46 1.515(14)
C40 H40 1.0000
C41 C42 1.46(6)
C41 H41A 0.9900
C41 H41B 0.9900
C42 C43 1.50(4)
C42 C47 1.67(6)
C42 H42 1.0000
C43 H43A 0.9900
C43 H43B 0.9900
C44 C45 1.505(13)
C44 H44A 0.9900
C44 H44B 0.9900
C45 C46 1.499(12)
C45 C47 1.541(14)
C45 H45 1.0000
C46 H46A 0.9900
C46 H46B 0.9900
C47 H47A 0.9900
C47 H47B 0.9900
C48 C49 1.38(3)
C48 C53 1.403(18)
C49 C50 1.42(2)
C49 H49 0.9500
C50 C51 1.400(17)
C50 H50 0.9500
C51 C52 1.36(4)
C51 H51 0.9500
C52 C53 1.36(3)
C52 H52 0.9500
C53 H53 0.9500
C54 H54A 0.9900
C54 H54B 0.9900
C55 C56 1.484(14)
C55 C57 1.593(15)
C55 C58 1.608(16)
C56 H56A 0.9800
C56 H56B 0.9800
C56 H56C 0.9800
C57 H57A 0.9800
C57 H57B 0.9800
C57 H57C 0.9800
C58 H58A 0.9800
C58 H58B 0.9800
C58 H58C 0.9800
C59 C61 1.49(3)
C59 C62 1.49(5)
C59 C60 1.61(2)
C60 H60A 0.9800
C60 H60B 0.9800
C60 H60C 0.9800
C61 H61A 0.9800
C61 H61B 0.9800
C61 H61C 0.9800
C62 H62A 0.9800
C62 H62B 0.9800
C62 H62C 0.9800
C63 H63A 0.9900
C63 H63B 0.9900
C64 C66 1.535(17)
C64 C67 1.536(13)
C64 C65 1.557(13)
C65 H65A 0.9800
C65 H65B 0.9800
C65 H65C 0.9800
C66 H66A 0.9800
C66 H66B 0.9800
C66 H66C 0.9800
C67 H67A 0.9800
C67 H67B 0.9800
C67 H67C 0.9800
C68 C69 1.558(13)
C68 C71 1.558(16)
C68 C70 1.66(4)
C69 H69A 0.9800
C69 H69B 0.9800
C69 H69C 0.9800
C70 H70A 0.9800
C70 H70B 0.9800
C70 H70C 0.9800
C71 H71A 0.9800
C71 H71B 0.9800
C71 H71C 0.9800
C72 C73 1.406(13)
C72 H72 0.9500
C73 C74 1.389(12)
C73 H73 0.9500
C74 H74 0.9500
